data_7213481
loop_
_publ_author_name
'Nicoletti, Daniel'
'Ghini, Alberto A.'
'Baggio, Ricardo F.'
'Garland, M. Teresa'
'Burton, Gerardo'

_publ_section_title
;
 Rearrangement of 18-iodo- and 20-iodopregnanes mediated by iodosyl
 derivatives&#x200A;
;
_journal_issue 13
_journal_name_full 'Journal of the Chemical Society, Perkin Transactions 1'
_journal_page_first 1511
_journal_paper_doi 10.1039/b102688g
_journal_year 2001
_chemical_formula_moiety 'C24 H36 O5'
_chemical_formula_sum 'C24 H36 O5'
_chemical_formula_weight 404.53
_chemical_name_systematic
; 
(20R)-13\b-methoxy-14\a-hydroxy-20-acetyloxy-17(13->18)abeo-4-pregnen-3-one  
;
_space_group_IT_number 19
_symmetry_cell_setting orthorhombic
_symmetry_space_group_name_Hall 'P 2ac 2ab'
_symmetry_space_group_name_H-M 'P 21 21 21'
_atom_sites_solution_hydrogens mixed
_atom_sites_solution_primary direct
_atom_sites_solution_secondary difmap
_audit_creation_method SHELXL-97
_cell_angle_alpha 90.00
_cell_angle_beta 90.00
_cell_angle_gamma 90.00
_cell_formula_units_Z 4
_cell_length_a 7.518(2)
_cell_length_b 16.476(6)
_cell_length_c 17.818(8)
_cell_measurement_reflns_used 25
_cell_measurement_temperature 293(2)
_cell_measurement_theta_max 12.5
_cell_measurement_theta_min 7.5
_cell_volume 2207.1(14)
_computing_cell_refinement 'Siemens P3/P4-PC version V4.27 (1991)'
_computing_data_collection 'Siemens P3/P4-PC version V4.27 (1991)'
_computing_data_reduction 'XDISK in SHELXTL/PC(Sheldrick,1994)'
_computing_molecular_graphics 'XP in SHELXTL/PC(Sheldrick,1994)'
_computing_publication_material
;
PARST (Nardelli, 1983) and CSD (Allen, Kennard & Taylor, 1983)
;
_computing_structure_refinement 'SHELXL-97 (Sheldrick, 1997)'
_computing_structure_solution 'SHELXS-97 (Sheldrick, 1997)'
_diffrn_ambient_temperature 293(2)
_diffrn_measured_fraction_theta_full 0.997
_diffrn_measured_fraction_theta_max 0.997
_diffrn_measurement_device_type 'Siemens R3m'
_diffrn_measurement_method \w/2\q
_diffrn_radiation_monochromator graphite
_diffrn_radiation_source 'fine-focus sealed tube'
_diffrn_radiation_type MoK\a
_diffrn_radiation_wavelength 0.71073
_diffrn_reflns_av_R_equivalents 0.058
_diffrn_reflns_av_sigmaI/netI 0.160
_diffrn_reflns_limit_h_max 8
_diffrn_reflns_limit_h_min -2
_diffrn_reflns_limit_k_max 19
_diffrn_reflns_limit_k_min 0
_diffrn_reflns_limit_l_max 21
_diffrn_reflns_limit_l_min 0
_diffrn_reflns_number 2986
_diffrn_reflns_theta_full 25.00
_diffrn_reflns_theta_max 25.00
_diffrn_reflns_theta_min 1.68
_diffrn_standards_decay_% <2
_diffrn_standards_interval_count 98
_diffrn_standards_number 2
_exptl_absorpt_coefficient_mu 0.084
_exptl_absorpt_correction_type none
_exptl_crystal_colour colorless
_exptl_crystal_density_diffrn 1.217
_exptl_crystal_density_method 'not measured'
_exptl_crystal_description plates
_exptl_crystal_F_000 880
_exptl_crystal_size_max 0.32
_exptl_crystal_size_mid 0.20
_exptl_crystal_size_min 0.08
_refine_diff_density_max 0.186
_refine_diff_density_min -0.195
_refine_diff_density_rms 0.047
_refine_ls_abs_structure_details 'Flack H D (1983), Acta Cryst. A39, 876-881'
_refine_ls_abs_structure_Flack -1(3)
_refine_ls_extinction_method none
_refine_ls_goodness_of_fit_ref 0.932
_refine_ls_hydrogen_treatment mixed
_refine_ls_matrix_type full
_refine_ls_number_parameters 305
_refine_ls_number_reflns 2773
_refine_ls_number_restraints 0
_refine_ls_restrained_S_all 0.932
_refine_ls_R_factor_all 0.1824
_refine_ls_R_factor_gt 0.0649
_refine_ls_shift/su_max <0.001
_refine_ls_shift/su_mean <0.001
_refine_ls_structure_factor_coef Fsqd
_refine_ls_weighting_details 'w=1/[\s^2^(Fo^2^)+(0.0280P)^2^] where P=(Fo^2^+2Fc^2^)/3'
_refine_ls_weighting_scheme calc
_refine_ls_wR_factor_gt 0.0793
_refine_ls_wR_factor_ref 0.1052
_reflns_number_gt 1248
_reflns_number_total 2773
_reflns_threshold_expression >2sigma(I)
_cod_data_source_file b102688gsup1.cif
_cod_data_source_block methoxy
_cod_depositor_comments
;
The following automatic conversions were performed:

'_refine_ls_weighting_scheme' value 'calc
w=1/[\s^2^(Fo^2^)+(0.0280P)^2^] where P=(Fo^2^+2Fc^2^)/3' was changed
to 'calc'. New tag '_refine_ls_weighting_details' was created. The
value of the new tag was set to 'w=1/[\s^2^(Fo^2^)+(0.0280P)^2^]
where P=(Fo^2^+2Fc^2^)/3'.

Automatic conversion script
Id: cif_fix_values 3143 2015-03-26 13:38:13Z robertas 
;
_cod_original_cell_volume 2207.2(14)
_cod_database_code 7213481

loop_
_symmetry_equiv_pos_as_xyz
'x, y, z'
'-x+1/2, -y, z+1/2'
'-x, y+1/2, -z+1/2'
'x+1/2, -y+1/2, -z'

loop_
_atom_site_label
_atom_site_type_symbol
_atom_site_fract_x
_atom_site_fract_y
_atom_site_fract_z
_atom_site_U_iso_or_equiv
_atom_site_adp_type
_atom_site_occupancy
_atom_site_calc_flag
_atom_site_refinement_flags
C1 C 0.2301(10) 1.1798(3) 0.5614(3) 0.052(2) Uani 1 d .
H1A H 0.3469 1.1549 0.5581 0.06(2) Uiso 1 calc R
H1B H 0.2037 1.2036 0.5128 0.035(17) Uiso 1 calc R
C2 C 0.2365(10) 1.2467(4) 0.6193(4) 0.058(2) Uani 1 d .
H2A H 0.2720 1.2243 0.6673 0.034(17) Uiso 1 calc R
H2B H 0.3244 1.2868 0.6046 0.10(3) Uiso 1 calc R
C3 C 0.0604(12) 1.2863(3) 0.6269(4) 0.057(2) Uani 1 d .
C4 C -0.0954(9) 1.2315(3) 0.6222(3) 0.0383(17) Uani 1 d .
H4A H -0.2074 1.2521 0.6335 0.037(18) Uiso 1 calc R
C5 C -0.0811(10) 1.1536(3) 0.6024(3) 0.043(2) Uani 1 d .
C6 C -0.2409(9) 1.0991(3) 0.6062(3) 0.045(2) Uani 1 d .
H6A H -0.2222 1.0590 0.6452 0.010(12) Uiso 1 calc R
H6B H -0.3438 1.1313 0.6201 0.023(16) Uiso 1 calc R
C7 C -0.2795(9) 1.0559(4) 0.5334(3) 0.0416(18) Uani 1 d .
H7A H -0.3196 1.0950 0.4964 0.08(2) Uiso 1 calc R
H7B H -0.3745 1.0170 0.5413 0.25(6) Uiso 1 calc R
C8 C -0.1147(9) 1.0116(3) 0.5035(3) 0.0393(19) Uani 1 d .
H8A H -0.0899 0.9662 0.5374 0.005(11) Uiso 1 calc R
C9 C 0.0512(9) 1.0667(3) 0.5026(3) 0.0362(17) Uani 1 d .
H9A H 0.0267 1.1089 0.4653 0.053(17) Uiso 1 calc R
C10 C 0.0913(9) 1.1128(4) 0.5780(4) 0.0439(19) Uani 1 d .
C11 C 0.2129(10) 1.0203(4) 0.4733(3) 0.053(2) Uani 1 d .
H11A H 0.2432 0.9778 0.5087 0.08(2) Uiso 1 calc R
H11B H 0.3133 1.0571 0.4701 0.046(19) Uiso 1 calc R
C12 C 0.1808(10) 0.9822(4) 0.3959(3) 0.0465(19) Uani 1 d .
H12A H 0.2851 0.9516 0.3809 0.07(2) Uiso 1 calc R
H12B H 0.1616 1.0248 0.3591 0.06(2) Uiso 1 calc R
C13 C 0.0172(10) 0.9255(3) 0.3979(3) 0.0332(16) Uani 1 d .
C14 C -0.1459(9) 0.9759(3) 0.4242(3) 0.0322(17) Uani 1 d .
C15 C -0.3090(10) 0.9221(4) 0.4205(3) 0.051(2) Uani 1 d .
H15A H -0.4120 0.9530 0.4366 0.023(15) Uiso 1 calc R
H15B H -0.2941 0.8771 0.4551 0.07(2) Uiso 1 calc R
C16 C -0.3429(10) 0.8887(4) 0.3418(3) 0.053(2) Uani 1 d .
H16A H -0.4494 0.8555 0.3428 0.044(18) Uiso 1 calc R
H16B H -0.3645 0.9338 0.3079 0.044(18) Uiso 1 calc R
C17 C -0.1902(9) 0.8386(3) 0.3117(3) 0.0392(18) Uani 1 d .
H17A H -0.2093 0.8313 0.2577 0.008(11) Uiso 1 calc R
C18 C -0.0180(9) 0.8891(3) 0.3220(3) 0.0375(16) Uani 1 d .
H18A H 0.0822 0.8547 0.3093 0.019(15) Uiso 1 calc R
H18B H -0.0203 0.9330 0.2857 0.049(17) Uiso 1 calc R
C19 C 0.1519(11) 1.0549(4) 0.6387(3) 0.063(2) Uani 1 d .
H19A H 0.1660 1.0839 0.6851 0.046(17) Uiso 1 calc R
H19B H 0.2635 1.0310 0.6246 0.003(13) Uiso 1 calc R
H19C H 0.0646 1.0129 0.6451 0.22(6) Uiso 1 calc R
C20 C -0.1782(11) 0.7539(3) 0.3475(4) 0.057(2) Uani 1 d .
H20A H -0.1543 0.7584 0.4014 0.022(14) Uiso 1 calc R
C21 C -0.3478(11) 0.7046(4) 0.3340(6) 0.077(3) Uani 1 d .
H21A H -0.3262 0.6487 0.3458 0.06(2) Uiso 1 calc R
H21B H -0.3824 0.7093 0.2824 0.19(5) Uiso 1 calc R
H21C H -0.4414 0.7251 0.3655 0.08(3) Uiso 1 calc R
C22 C 0.0448(11) 0.6486(3) 0.3443(4) 0.0459(19) Uani 1 d .
C23 C 0.1945(12) 0.6162(5) 0.3004(5) 0.072(2) Uani 1 d .
H23A H 0.2261 0.5635 0.3191 0.14(4) Uiso 1 calc R
H23B H 0.2946 0.6520 0.3047 0.25(7) Uiso 1 calc R
H23C H 0.1603 0.6119 0.2486 0.20(5) Uiso 1 calc R
C24 C 0.1948(11) 0.8164(4) 0.4511(4) 0.060(2) Uani 1 d .
H24A H 0.1806 0.7682 0.4807 0.09(3) Uiso 1 calc R
H24B H 0.2916 0.8480 0.4707 0.22(6) Uiso 1 calc R
H24C H 0.2198 0.8018 0.4001 0.035(17) Uiso 1 calc R
O25 O -0.0103(8) 0.6228(2) 0.4033(2) 0.0688(17) Uani 1 d .
O26 O -0.0316(7) 0.7128(2) 0.3099(2) 0.0444(12) Uani 1 d .
O27 O 0.0351(6) 0.8631(2) 0.45394(19) 0.0353(11) Uani 1 d .
O28 O -0.1575(7) 1.0422(3) 0.3718(3) 0.0460(13) Uani 1 d D
H28 H -0.264(4) 1.044(3) 0.354(3) 0.05(2) Uiso 1 d D
O29 O 0.0407(7) 1.3585(2) 0.6377(2) 0.0591(14) Uani 1 d .

loop_
_atom_site_aniso_label
_atom_site_aniso_U_11
_atom_site_aniso_U_22
_atom_site_aniso_U_33
_atom_site_aniso_U_23
_atom_site_aniso_U_13
_atom_site_aniso_U_12
C1 0.031(5) 0.057(4) 0.067(5) -0.008(4) 0.007(5) -0.009(5)
C2 0.051(6) 0.055(4) 0.068(5) -0.009(4) 0.014(6) -0.025(5)
C3 0.067(7) 0.041(4) 0.063(4) -0.003(4) 0.003(6) -0.021(6)
C4 0.016(4) 0.047(4) 0.052(4) -0.010(3) 0.011(4) -0.006(4)
C5 0.044(6) 0.040(4) 0.044(4) -0.009(3) -0.008(4) -0.011(5)
C6 0.038(5) 0.046(4) 0.050(4) -0.006(3) 0.017(5) -0.013(5)
C7 0.017(4) 0.058(4) 0.050(4) -0.014(4) 0.014(4) -0.001(5)
C8 0.043(5) 0.023(3) 0.053(4) -0.001(3) -0.011(4) -0.008(4)
C9 0.016(4) 0.048(4) 0.044(4) -0.005(3) -0.003(4) -0.003(4)
C10 0.030(5) 0.037(4) 0.064(5) 0.008(3) -0.006(4) -0.005(4)
C11 0.028(6) 0.053(4) 0.078(5) 0.001(4) 0.003(5) -0.010(5)
C12 0.035(5) 0.049(4) 0.055(4) -0.005(4) 0.018(5) 0.007(5)
C13 0.033(5) 0.038(3) 0.028(3) 0.010(3) -0.004(4) 0.009(4)
C14 0.022(4) 0.032(3) 0.043(4) -0.003(3) -0.008(4) 0.000(4)
C15 0.031(5) 0.077(5) 0.047(4) -0.031(4) 0.002(5) 0.008(5)
C16 0.029(5) 0.069(4) 0.060(5) -0.012(4) 0.007(5) -0.010(5)
C17 0.042(5) 0.050(4) 0.026(3) 0.000(3) 0.004(4) 0.002(5)
C18 0.022(4) 0.044(3) 0.047(4) 0.007(3) -0.003(4) 0.006(5)
C19 0.050(6) 0.070(4) 0.069(5) -0.021(4) -0.027(5) 0.021(6)
C20 0.076(7) 0.045(4) 0.051(4) 0.004(3) -0.008(6) -0.015(6)
C21 0.046(6) 0.073(6) 0.114(8) -0.003(5) 0.001(7) -0.022(6)
C22 0.046(6) 0.029(3) 0.063(4) 0.004(3) -0.008(5) -0.004(5)
C23 0.067(7) 0.054(5) 0.095(7) -0.020(4) 0.023(6) 0.026(6)
C24 0.050(6) 0.056(4) 0.074(6) 0.007(4) -0.001(6) 0.019(6)
O25 0.070(4) 0.063(3) 0.073(3) 0.022(2) 0.008(4) 0.011(4)
O26 0.044(3) 0.040(2) 0.049(2) -0.004(2) -0.001(3) 0.004(3)
O27 0.018(3) 0.049(2) 0.039(2) 0.0021(19) -0.006(3) 0.000(3)
O28 0.025(3) 0.060(3) 0.053(3) 0.021(2) -0.020(3) 0.006(3)
O29 0.051(4) 0.040(2) 0.087(3) 0.000(2) -0.004(4) -0.011(3)

loop_
_atom_type_symbol
_atom_type_description
_atom_type_scat_dispersion_real
_atom_type_scat_dispersion_imag
_atom_type_scat_source
C C 0.0033 0.0016 'International Tables Vol C Tables 4.2.6.8 and 6.1.1.4'
H H 0.0000 0.0000 'International Tables Vol C Tables 4.2.6.8 and 6.1.1.4'
O O 0.0106 0.0060 'International Tables Vol C Tables 4.2.6.8 and 6.1.1.4'

loop_
_geom_angle_atom_site_label_1
_geom_angle_atom_site_label_2
_geom_angle_atom_site_label_3
_geom_angle
C2 C1 C10 114.3(6)
C3 C2 C1 110.8(7)
O29 C3 C4 120.6(8)
O29 C3 C2 123.7(7)
C4 C3 C2 115.7(5)
C5 C4 C3 122.5(7)
C4 C5 C6 119.9(7)
C4 C5 C10 124.6(7)
C6 C5 C10 115.5(5)
C7 C6 C5 113.5(5)
C6 C7 C8 111.6(6)
C7 C8 C9 112.1(5)
C7 C8 C14 112.1(5)
C9 C8 C14 109.7(5)
C11 C9 C8 110.6(5)
C11 C9 C10 112.4(6)
C8 C9 C10 115.5(5)
C19 C10 C5 109.3(6)
C19 C10 C1 112.6(6)
C5 C10 C1 108.3(5)
C19 C10 C9 111.3(5)
C5 C10 C9 107.1(6)
C1 C10 C9 108.0(5)
C9 C11 C12 112.8(6)
C11 C12 C13 110.6(5)
O27 C13 C18 110.9(4)
O27 C13 C14 104.3(5)
C18 C13 C14 110.2(6)
O27 C13 C12 112.0(6)
C18 C13 C12 111.1(5)
C14 C13 C12 108.2(5)
O28 C14 C15 111.5(6)
O28 C14 C13 104.9(5)
C15 C14 C13 108.3(5)
O28 C14 C8 108.2(4)
C15 C14 C8 112.6(5)
C13 C14 C8 111.0(5)
C14 C15 C16 112.7(6)
C17 C16 C15 113.3(6)
C16 C17 C18 107.4(5)
C16 C17 C20 113.2(6)
C18 C17 C20 112.9(6)
C13 C18 C17 117.9(5)
O26 C20 C21 108.2(5)
O26 C20 C17 106.0(5)
C21 C20 C17 111.5(7)
O25 C22 O26 121.6(7)
O25 C22 C23 126.7(7)
O26 C22 C23 111.6(6)
C22 O26 C20 118.5(5)
C24 O27 C13 116.1(5)

loop_
_geom_bond_atom_site_label_1
_geom_bond_atom_site_label_2
_geom_bond_distance
C1 C2 1.511(7)
C1 C10 1.548(7)
C2 C3 1.482(9)
C3 O29 1.214(6)
C3 C4 1.482(9)
C4 C5 1.336(7)
C5 C6 1.501(8)
C5 C10 1.523(9)
C6 C7 1.507(7)
C7 C8 1.534(8)
C8 C9 1.543(8)
C8 C14 1.548(7)
C9 C11 1.527(8)
C9 C10 1.573(7)
C10 C19 1.513(7)
C11 C12 1.534(7)
C12 C13 1.545(8)
C13 O27 1.439(6)
C13 C18 1.503(7)
C13 C14 1.553(8)
C14 O28 1.441(6)
C14 C15 1.514(8)
C15 C16 1.528(7)
C16 C17 1.513(8)
C17 C18 1.550(8)
C17 C20 1.538(7)
C20 O26 1.456(7)
C20 C21 1.530(8)
C22 O25 1.207(7)
C22 O26 1.350(6)
C22 C23 1.471(9)
C24 O27 1.427(7)

loop_
_geom_hbond_atom_site_label_D
_geom_hbond_atom_site_label_H
_geom_hbond_atom_site_label_A
_geom_hbond_distance_DH
_geom_hbond_distance_HA
_geom_hbond_distance_DA
_geom_hbond_angle_DHA
_geom_hbond_site_symmetry_A
O28 H28 O29 0.86(.03) 2.180(.046) 2.80(.01) 129.(3.) 4_476

loop_
_geom_torsion_atom_site_label_1
_geom_torsion_atom_site_label_2
_geom_torsion_atom_site_label_3
_geom_torsion_atom_site_label_4
_geom_torsion
C10 C1 C2 C3 -58.0(9)
C1 C2 C3 O29 -143.2(6)
C1 C2 C3 C4 38.2(9)
O29 C3 C4 C5 172.6(5)
C2 C3 C4 C5 -8.8(10)
C3 C4 C5 C6 173.9(6)
C3 C4 C5 C10 -3.7(9)
C4 C5 C6 C7 126.0(6)
C10 C5 C6 C7 -56.2(8)
C5 C6 C7 C8 52.1(8)
C6 C7 C8 C9 -49.1(8)
C6 C7 C8 C14 -173.0(5)
C7 C8 C9 C11 179.4(5)
C14 C8 C9 C11 -55.4(7)
C7 C8 C9 C10 50.3(7)
C14 C8 C9 C10 175.5(5)
C4 C5 C10 C19 109.1(7)
C6 C5 C10 C19 -68.6(7)
C4 C5 C10 C1 -13.9(9)
C6 C5 C10 C1 168.4(5)
C4 C5 C10 C9 -130.2(6)
C6 C5 C10 C9 52.1(7)
C2 C1 C10 C19 -76.6(8)
C2 C1 C10 C5 44.4(8)
C2 C1 C10 C9 160.0(6)
C11 C9 C10 C19 -58.6(8)
C8 C9 C10 C19 69.7(8)
C11 C9 C10 C5 -178.0(5)
C8 C9 C10 C5 -49.8(7)
C11 C9 C10 C1 65.6(7)
C8 C9 C10 C1 -166.2(5)
C8 C9 C11 C12 55.0(7)
C10 C9 C11 C12 -174.3(5)
C9 C11 C12 C13 -56.6(8)
C11 C12 C13 O27 -56.7(7)
C11 C12 C13 C18 178.8(5)
C11 C12 C13 C14 57.7(7)
O27 C13 C14 O28 175.8(4)
C18 C13 C14 O28 -65.1(6)
C12 C13 C14 O28 56.5(6)
O27 C13 C14 C15 -65.0(6)
C18 C13 C14 C15 54.0(6)
C12 C13 C14 C15 175.7(5)
O27 C13 C14 C8 59.1(6)
C18 C13 C14 C8 178.2(5)
C12 C13 C14 C8 -60.2(6)
C7 C8 C14 O28 70.0(7)
C9 C8 C14 O28 -55.3(7)
C7 C8 C14 C15 -53.8(7)
C9 C8 C14 C15 -179.0(5)
C7 C8 C14 C13 -175.4(5)
C9 C8 C14 C13 59.4(6)
O28 C14 C15 C16 56.5(8)
C13 C14 C15 C16 -58.4(7)
C8 C14 C15 C16 178.4(5)
C14 C15 C16 C17 59.4(8)
C15 C16 C17 C18 -50.4(7)
C15 C16 C17 C20 74.9(8)
O27 C13 C18 C17 61.8(8)
C14 C13 C18 C17 -53.1(7)
C12 C13 C18 C17 -173.0(5)
C16 C17 C18 C13 50.0(7)
C20 C17 C18 C13 -75.5(7)
C16 C17 C20 O26 177.2(5)
C18 C17 C20 O26 -60.5(6)
C16 C17 C20 C21 59.7(7)
C18 C17 C20 C21 -178.1(6)
O25 C22 O26 C20 3.1(9)
C23 C22 O26 C20 -177.9(6)
C21 C20 O26 C22 -80.4(7)
C17 C20 O26 C22 159.8(5)
C18 C13 O27 C24 72.3(7)
C14 C13 O27 C24 -169.1(5)
C12 C13 O27 C24 -52.3(7)
